data_2232412
loop_
_publ_author_name
'Ha, Kwang'

_publ_section_title
;
 Dichlorido(2,3-di-2-pyridylpyrazine-\k^2^<i>N</i>^2^,<i>N</i>^3^)palladium(II)
;
_journal_coeditor_code NG5256
_journal_issue 11
_journal_name_full 'Acta Crystallographica Section E'
_journal_page_first m1615
_journal_paper_doi 10.1107/S1600536811043753
_journal_volume 67
_journal_year 2011
_chemical_formula_iupac '[Pd Cl2 (C14 H10 N4)]'
_chemical_formula_moiety 'C14 H10 Cl2 N4 Pd'
_chemical_formula_sum 'C14 H10 Cl2 N4 Pd'
_chemical_formula_weight 411.56
_chemical_name_systematic
;
Dichlorido(2,3-di-2-pyridylpyrazine-\k^2^<i>N</i>^2^,<i>N</i>^3^)palladium(II)
;
_space_group_IT_number 14
_symmetry_cell_setting monoclinic
_symmetry_space_group_name_Hall '-P 2yn'
_symmetry_space_group_name_H-M 'P 1 21/n 1'
_atom_sites_solution_hydrogens geom
_atom_sites_solution_primary direct
_atom_sites_solution_secondary difmap
_cell_angle_alpha 90.00
_cell_angle_beta 101.027(2)
_cell_angle_gamma 90.00
_cell_formula_units_Z 4
_cell_length_a 8.3414(9)
_cell_length_b 15.3270(16)
_cell_length_c 11.7208(12)
_cell_measurement_reflns_used 5882
_cell_measurement_temperature 200(2)
_cell_measurement_theta_max 28.22
_cell_measurement_theta_min 2.21
_cell_volume 1470.8(3)
_computing_cell_refinement 'SAINT (Bruker, 2000)'
_computing_data_collection 'SMART (Bruker, 2000)'
_computing_data_reduction 'SAINT (Bruker, 2000)'
_computing_molecular_graphics 'ORTEP-3 (Farrugia, 1997) and PLATON (Spek, 2009)'
_computing_publication_material 'SHELXL97 (Sheldrick, 2008)'
_computing_structure_refinement 'SHELXL97 (Sheldrick, 2008)'
_computing_structure_solution 'SHELXS97 (Sheldrick, 2008)'
_diffrn_ambient_temperature 200(2)
_diffrn_measured_fraction_theta_full 0.971
_diffrn_measured_fraction_theta_max 0.971
_diffrn_measurement_device_type 'Bruker SMART 1000 CCD'
_diffrn_measurement_method '\f and \w scans'
_diffrn_radiation_monochromator graphite
_diffrn_radiation_source 'fine-focus sealed tube'
_diffrn_radiation_type MoK\a
_diffrn_radiation_wavelength 0.71073
_diffrn_reflns_av_R_equivalents 0.0298
_diffrn_reflns_av_sigmaI/netI 0.0367
_diffrn_reflns_limit_h_max 11
_diffrn_reflns_limit_h_min -8
_diffrn_reflns_limit_k_max 18
_diffrn_reflns_limit_k_min -20
_diffrn_reflns_limit_l_max 15
_diffrn_reflns_limit_l_min -15
_diffrn_reflns_number 10347
_diffrn_reflns_theta_full 28.27
_diffrn_reflns_theta_max 28.27
_diffrn_reflns_theta_min 2.21
_diffrn_standards_decay_% 0
_diffrn_standards_interval_count 0
_diffrn_standards_interval_time 0
_diffrn_standards_number 0
_exptl_absorpt_coefficient_mu 1.621
_exptl_absorpt_correction_T_max 1.000000
_exptl_absorpt_correction_T_min 0.864417
_exptl_absorpt_correction_type multi-scan
_exptl_absorpt_process_details '(SADABS; Bruker, 2000)'
_exptl_crystal_colour yellow
_exptl_crystal_density_diffrn 1.859
_exptl_crystal_density_method 'not measured'
_exptl_crystal_description block
_exptl_crystal_F_000 808
_exptl_crystal_size_max 0.28
_exptl_crystal_size_mid 0.26
_exptl_crystal_size_min 0.20
_refine_diff_density_max 0.998
_refine_diff_density_min -0.719
_refine_ls_extinction_method none
_refine_ls_goodness_of_fit_ref 1.176
_refine_ls_hydrogen_treatment constr
_refine_ls_matrix_type full
_refine_ls_number_parameters 190
_refine_ls_number_reflns 3540
_refine_ls_number_restraints 0
_refine_ls_restrained_S_all 1.176
_refine_ls_R_factor_all 0.0451
_refine_ls_R_factor_gt 0.0278
_refine_ls_shift/su_max 0.000
_refine_ls_shift/su_mean 0.000
_refine_ls_structure_factor_coef Fsqd
_refine_ls_weighting_details 'calc w=1/[\s^2^(Fo^2^)+(0.0140P)^2^+2.5736P] where P=(Fo^2^+2Fc^2^)/3'
_refine_ls_weighting_scheme calc
_refine_ls_wR_factor_gt 0.0544
_refine_ls_wR_factor_ref 0.0748
_reflns_number_gt 2864
_reflns_number_total 3540
_reflns_threshold_expression I>2sigma(I)
_cod_data_source_file ng5256.cif
_cod_data_source_block I
_cod_original_sg_symbol_H-M 'P 21/n'
_cod_database_code 2232412
_cod_database_fobs_code 2232412

loop_
_symmetry_equiv_pos_as_xyz
'x, y, z'
'-x+1/2, y+1/2, -z+1/2'
'-x, -y, -z'
'x-1/2, -y-1/2, z-1/2'

loop_
_atom_site_type_symbol
_atom_site_label
_atom_site_fract_x
_atom_site_fract_y
_atom_site_fract_z
_atom_site_U_iso_or_equiv
_atom_site_adp_type
_atom_site_calc_flag
_atom_site_refinement_flags
_atom_site_occupancy
_atom_site_symmetry_multiplicity
Pd Pd1 0.01972(3) 0.059770(17) 0.31747(2) 0.02267(8) Uani d . 1 1
Cl Cl1 -0.10981(11) -0.07263(6) 0.31179(8) 0.0316(2) Uani d . 1 1
Cl Cl2 -0.22196(12) 0.13589(7) 0.26969(8) 0.0377(2) Uani d . 1 1
N N1 0.3194(4) 0.0089(2) 0.0758(3) 0.0301(7) Uani d . 1 1
N N2 0.2618(4) 0.1877(2) 0.0729(3) 0.0337(7) Uani d . 1 1
N N3 0.2348(3) -0.00482(19) 0.3552(2) 0.0230(6) Uani d . 1 1
N N4 0.1485(4) 0.17256(19) 0.3406(2) 0.0276(6) Uani d . 1 1
C C1 0.3028(4) 0.0517(2) 0.1734(3) 0.0232(7) Uani d . 1 1
C C2 0.2710(4) 0.1409(2) 0.1712(3) 0.0266(7) Uani d . 1 1
C C3 0.2751(5) 0.1441(3) -0.0234(3) 0.0365(9) Uani d . 1 1
H H3 0.2666 0.1752 -0.0945 0.044 Uiso calc R 1 1
C C4 0.3007(5) 0.0556(3) -0.0224(3) 0.0335(8) Uani d . 1 1
H H4 0.3052 0.0266 -0.0934 0.040 Uiso calc R 1 1
C C5 0.3386(4) -0.0043(2) 0.2797(3) 0.0235(7) Uani d . 1 1
C C6 0.4750(4) -0.0569(3) 0.2984(3) 0.0312(8) Uani d . 1 1
H H6 0.5475 -0.0562 0.2450 0.037 Uiso calc R 1 1
C C7 0.5064(4) -0.1105(3) 0.3944(3) 0.0333(8) Uani d . 1 1
H H7 0.5995 -0.1475 0.4075 0.040 Uiso calc R 1 1
C C8 0.4000(4) -0.1094(2) 0.4710(3) 0.0290(8) Uani d . 1 1
H H8 0.4194 -0.1456 0.5380 0.035 Uiso calc R 1 1
C C9 0.2662(4) -0.0558(2) 0.4498(3) 0.0257(7) Uani d . 1 1
H H9 0.1940 -0.0548 0.5033 0.031 Uiso calc R 1 1
C C10 0.2571(4) 0.1951(2) 0.2742(3) 0.0262(7) Uani d . 1 1
C C11 0.3524(5) 0.2700(2) 0.2987(3) 0.0342(9) Uani d . 1 1
H H11 0.4274 0.2859 0.2507 0.041 Uiso calc R 1 1
C C12 0.3370(5) 0.3206(3) 0.3926(4) 0.0400(10) Uani d . 1 1
H H12 0.4024 0.3713 0.4109 0.048 Uiso calc R 1 1
C C13 0.2252(5) 0.2968(3) 0.4605(3) 0.0400(10) Uani d . 1 1
H H13 0.2128 0.3312 0.5257 0.048 Uiso calc R 1 1
C C14 0.1324(5) 0.2231(2) 0.4324(3) 0.0350(9) Uani d . 1 1
H H14 0.0550 0.2072 0.4785 0.042 Uiso calc R 1 1

loop_
_atom_site_aniso_label
_atom_site_aniso_U_11
_atom_site_aniso_U_22
_atom_site_aniso_U_33
_atom_site_aniso_U_12
_atom_site_aniso_U_13
_atom_site_aniso_U_23
Pd1 0.02314(14) 0.02532(15) 0.02103(14) 0.00354(10) 0.00798(10) 0.00188(10)
Cl1 0.0248(4) 0.0329(5) 0.0384(5) -0.0023(4) 0.0089(4) 0.0000(4)
Cl2 0.0340(5) 0.0461(6) 0.0346(5) 0.0158(4) 0.0106(4) 0.0100(4)
N1 0.0340(17) 0.0312(17) 0.0285(16) -0.0009(13) 0.0144(13) 0.0009(13)
N2 0.0414(19) 0.0305(17) 0.0296(16) -0.0011(14) 0.0076(14) 0.0063(14)
N3 0.0219(14) 0.0269(16) 0.0204(13) 0.0005(11) 0.0044(11) 0.0021(12)
N4 0.0327(17) 0.0243(16) 0.0261(15) 0.0050(12) 0.0063(13) 0.0035(12)
C1 0.0202(16) 0.0278(18) 0.0220(16) -0.0005(13) 0.0049(13) 0.0035(14)
C2 0.0271(18) 0.0262(19) 0.0273(18) -0.0015(14) 0.0072(15) 0.0023(14)
C3 0.039(2) 0.041(2) 0.031(2) 0.0001(18) 0.0101(17) 0.0107(17)
C4 0.040(2) 0.038(2) 0.0253(18) -0.0008(17) 0.0131(16) 0.0034(16)
C5 0.0219(17) 0.0248(18) 0.0244(17) -0.0024(13) 0.0060(14) -0.0009(14)
C6 0.0230(18) 0.038(2) 0.034(2) 0.0046(15) 0.0109(15) 0.0073(17)
C7 0.0258(19) 0.036(2) 0.035(2) 0.0068(16) -0.0013(15) 0.0091(17)
C8 0.0270(18) 0.032(2) 0.0255(18) -0.0019(15) -0.0005(14) 0.0081(15)
C9 0.0274(18) 0.0312(19) 0.0178(15) 0.0006(14) 0.0023(13) 0.0046(14)
C10 0.0285(18) 0.0199(17) 0.0290(18) 0.0014(14) 0.0028(15) 0.0035(14)
C11 0.034(2) 0.030(2) 0.037(2) 0.0003(16) 0.0010(16) 0.0043(17)
C12 0.039(2) 0.030(2) 0.046(2) -0.0006(17) -0.0055(19) -0.0029(18)
C13 0.055(3) 0.027(2) 0.032(2) 0.0104(18) -0.0054(19) -0.0083(17)
C14 0.051(2) 0.027(2) 0.0284(19) 0.0096(17) 0.0097(17) 0.0009(15)

loop_
_atom_type_symbol
_atom_type_description
_atom_type_scat_dispersion_real
_atom_type_scat_dispersion_imag
_atom_type_scat_source
C C 0.0033 0.0016 'International Tables Vol C Tables 4.2.6.8 and 6.1.1.4'
H H 0.0000 0.0000 'International Tables Vol C Tables 4.2.6.8 and 6.1.1.4'
Cl Cl 0.1484 0.1585 'International Tables Vol C Tables 4.2.6.8 and 6.1.1.4'
N N 0.0061 0.0033 'International Tables Vol C Tables 4.2.6.8 and 6.1.1.4'
Pd Pd -0.9988 1.0072 'International Tables Vol C Tables 4.2.6.8 and 6.1.1.4'

loop_
_geom_angle_atom_site_label_1
_geom_angle_atom_site_label_2
_geom_angle_atom_site_label_3
_geom_angle
_geom_angle_publ_flag
N3 Pd1 N4 87.89(12) y
N3 Pd1 Cl1 88.08(8) ?
N4 Pd1 Cl1 173.45(8) ?
N3 Pd1 Cl2 178.07(8) ?
N4 Pd1 Cl2 90.98(9) ?
Cl1 Pd1 Cl2 93.19(4) y
C4 N1 C1 117.1(3) ?
C3 N2 C2 117.2(3) ?
C9 N3 C5 119.7(3) ?
C9 N3 Pd1 119.4(2) ?
C5 N3 Pd1 120.5(2) ?
C10 N4 C14 119.5(3) ?
C10 N4 Pd1 122.7(2) ?
C14 N4 Pd1 117.7(3) ?
N1 C1 C2 120.8(3) ?
N1 C1 C5 113.0(3) ?
C2 C1 C5 125.8(3) ?
N2 C2 C1 121.2(3) ?
N2 C2 C10 113.4(3) ?
C1 C2 C10 125.3(3) ?
N2 C3 C4 121.6(3) ?
N2 C3 H3 119.2 ?
C4 C3 H3 119.2 ?
N1 C4 C3 121.9(3) ?
N1 C4 H4 119.1 ?
C3 C4 H4 119.1 ?
N3 C5 C6 120.4(3) ?
N3 C5 C1 119.9(3) ?
C6 C5 C1 119.7(3) ?
C5 C6 C7 120.1(3) ?
C5 C6 H6 119.9 ?
C7 C6 H6 119.9 ?
C6 C7 C8 118.6(3) ?
C6 C7 H7 120.7 ?
C8 C7 H7 120.7 ?
C9 C8 C7 119.5(3) ?
C9 C8 H8 120.2 ?
C7 C8 H8 120.2 ?
N3 C9 C8 121.6(3) ?
N3 C9 H9 119.2 ?
C8 C9 H9 119.2 ?
N4 C10 C11 120.8(3) ?
N4 C10 C2 119.4(3) ?
C11 C10 C2 119.7(3) ?
C12 C11 C10 119.5(4) ?
C12 C11 H11 120.2 ?
C10 C11 H11 120.2 ?
C11 C12 C13 119.3(4) ?
C11 C12 H12 120.4 ?
C13 C12 H12 120.4 ?
C14 C13 C12 119.2(4) ?
C14 C13 H13 120.4 ?
C12 C13 H13 120.4 ?
N4 C14 C13 121.7(4) ?
N4 C14 H14 119.2 ?
C13 C14 H14 119.2 ?

loop_
_geom_bond_atom_site_label_1
_geom_bond_atom_site_label_2
_geom_bond_distance
_geom_bond_publ_flag
Pd1 N3 2.022(3) y
Pd1 N4 2.026(3) y
Pd1 Cl1 2.2939(10) y
Pd1 Cl2 2.3037(9) y
N1 C4 1.338(4) ?
N1 C1 1.349(4) ?
N2 C3 1.335(5) ?
N2 C2 1.347(4) ?
N3 C9 1.341(4) ?
N3 C5 1.351(4) ?
N4 C10 1.347(4) ?
N4 C14 1.353(4) ?
C1 C2 1.393(5) ?
C1 C5 1.496(5) ?
C2 C10 1.488(5) ?
C3 C4 1.374(5) ?
C3 H3 0.9500 ?
C4 H4 0.9500 ?
C5 C6 1.377(5) ?
C6 C7 1.377(5) ?
C6 H6 0.9500 ?
C7 C8 1.378(5) ?
C7 H7 0.9500 ?
C8 C9 1.370(5) ?
C8 H8 0.9500 ?
C9 H9 0.9500 ?
C10 C11 1.394(5) ?
C11 C12 1.372(6) ?
C11 H11 0.9500 ?
C12 C13 1.386(6) ?
C12 H12 0.9500 ?
C13 C14 1.374(6) ?
C13 H13 0.9500 ?
C14 H14 0.9500 ?

loop_
_geom_hbond_atom_site_label_D
_geom_hbond_atom_site_label_H
_geom_hbond_atom_site_label_A
_geom_hbond_site_symmetry_A
_geom_hbond_distance_DH
_geom_hbond_distance_HA
_geom_hbond_distance_DA
_geom_hbond_angle_DHA
C6 H6 Cl1 1_655 0.95 2.83 3.445(4) 123.7
C11 H11 Cl1 2 0.95 2.82 3.629(4) 143.0

loop_
_geom_torsion_atom_site_label_1
_geom_torsion_atom_site_label_2
_geom_torsion_atom_site_label_3
_geom_torsion_atom_site_label_4
_geom_torsion
N4 Pd1 N3 C9 116.6(3)
Cl1 Pd1 N3 C9 -58.2(3)
N4 Pd1 N3 C5 -70.4(3)
Cl1 Pd1 N3 C5 114.7(3)
N3 Pd1 N4 C10 62.0(3)
Cl2 Pd1 N4 C10 -116.4(3)
N3 Pd1 N4 C14 -112.7(3)
Cl2 Pd1 N4 C14 68.8(3)
C4 N1 C1 C2 -1.3(5)
C4 N1 C1 C5 -175.5(3)
C3 N2 C2 C1 3.7(5)
C3 N2 C2 C10 179.3(3)
N1 C1 C2 N2 -2.4(5)
C5 C1 C2 N2 171.0(3)
N1 C1 C2 C10 -177.4(3)
C5 C1 C2 C10 -4.0(6)
C2 N2 C3 C4 -1.4(6)
C1 N1 C4 C3 3.7(5)
N2 C3 C4 N1 -2.4(6)
C9 N3 C5 C6 1.1(5)
Pd1 N3 C5 C6 -171.8(3)
C9 N3 C5 C1 179.2(3)
Pd1 N3 C5 C1 6.3(4)
N1 C1 C5 N3 -132.6(3)
C2 C1 C5 N3 53.5(5)
N1 C1 C5 C6 45.6(4)
C2 C1 C5 C6 -128.3(4)
N3 C5 C6 C7 0.0(6)
C1 C5 C6 C7 -178.1(3)
C5 C6 C7 C8 -0.7(6)
C6 C7 C8 C9 0.4(6)
C5 N3 C9 C8 -1.5(5)
Pd1 N3 C9 C8 171.5(3)
C7 C8 C9 N3 0.8(6)
C14 N4 C10 C11 -0.3(5)
Pd1 N4 C10 C11 -175.0(3)
C14 N4 C10 C2 -178.2(3)
Pd1 N4 C10 C2 7.1(4)
N2 C2 C10 N4 128.8(3)
C1 C2 C10 N4 -55.8(5)
N2 C2 C10 C11 -49.1(5)
C1 C2 C10 C11 126.2(4)
N4 C10 C11 C12 1.0(5)
C2 C10 C11 C12 178.9(3)
C10 C11 C12 C13 -0.9(6)
C11 C12 C13 C14 0.1(6)
C10 N4 C14 C13 -0.5(5)
Pd1 N4 C14 C13 174.4(3)
C12 C13 C14 N4 0.6(6)

loop_
_cod_related_entry_id
_cod_related_entry_database
_cod_related_entry_code
1 ChemSpider 30657150
